data_7246234
loop_
_publ_author_name
'Andrejevi\'c, Tina P.'
'Aleksic, Ivana'
'Kljun, Jakob'
'Po\<ckaj, Marta'
'Zlatar, Matija'
'Vojnovic, Sandra'
'Nikodinovic-Runic, Jasmina'
'Turel, Iztok'
'Djuran, Milo\<s I.'
'Gli\<si\'c, Biljana \/D.'

_publ_section_title
;
 Copper(ii) and silver(i) complexes with dimethyl
 6-(pyrazine-2-yl)pyridine-3,4-dicarboxylate (py-2pz): the influence of
 the metal ion on the antimicrobial potential of the complex
;
_journal_issue 7
_journal_name_full 'RSC Advances'
_journal_page_first 4376
_journal_page_last 4393
_journal_paper_doi 10.1039/D2RA07401J
_journal_volume 13
_journal_year 2023
_chemical_formula_moiety 'C27 H24 Cu F3 N6 O12 S, C F3 O3 S, 2(H2 O)'
_chemical_formula_sum 'C28 H28 Cu F6 N6 O17 S2'
_chemical_formula_weight 962.22
_space_group_crystal_system triclinic
_space_group_IT_number 2
_space_group_name_Hall '-P 1'
_space_group_name_H-M_alt 'P -1'
_atom_sites_solution_hydrogens mixed
_atom_sites_solution_primary dual
_audit_creation_date 2022-10-25
_audit_creation_method
;
Olex2 1.3
(compiled 2020.11.12 svn.r5f609507 for OlexSys, GUI svn.r6408)
;
_audit_update_record
;
2022-11-16 deposited with the CCDC.	2023-01-19 downloaded from the CCDC.
;
_cell_angle_alpha 82.105(3)
_cell_angle_beta 86.220(3)
_cell_angle_gamma 77.071(3)
_cell_formula_units_Z 2
_cell_length_a 8.2856(3)
_cell_length_b 12.1191(5)
_cell_length_c 19.2393(6)
_cell_measurement_reflns_used 6040
_cell_measurement_temperature 150.05(10)
_cell_measurement_theta_max 29.2120
_cell_measurement_theta_min 3.1880
_cell_volume 1863.83(12)
_computing_cell_refinement 'CrysAlisPro 1.171.40.68a (Rigaku OD, 2019)'
_computing_data_collection 'CrysAlisPro 1.171.40.68a (Rigaku OD, 2019)'
_computing_data_reduction 'CrysAlisPro 1.171.40.68a (Rigaku OD, 2019)'
_computing_molecular_graphics 'Olex2 1.3 (Dolomanov et al., 2009)'
_computing_publication_material 'Olex2 1.3 (Dolomanov et al., 2009)'
_computing_structure_refinement 'SHELXL 2018/3 (Sheldrick, 2015)'
_computing_structure_solution 'SHELXT 2018/2 (Sheldrick, 2018)'
_diffrn_ambient_environment N~2~
_diffrn_ambient_temperature 150.05(10)
_diffrn_detector 'CCD plate'
_diffrn_detector_area_resol_mean 10.4933
_diffrn_detector_type Atlas
_diffrn_measured_fraction_theta_full 0.998
_diffrn_measured_fraction_theta_max 0.835
_diffrn_measurement_details
;
List of Runs (angles in degrees, time in seconds):

  # Type    Start    End  Width  t~exp~   \w     \q     \k     \f   Frames
#--------------------------------------------------------------------------
  1  \w    -44.00  20.00   1.00   14.72    --  -11.01  77.00 120.00   64
  2  \w    -34.00  56.00   1.00   14.72    --  -11.01  37.00   0.00   90
  3  \w    -13.00  25.00   1.00   14.72    --  -11.01 -99.00   0.00   38
  4  \w    -35.00  52.00   1.00   14.72    --  -11.01  57.00-120.00   87
;
_diffrn_measurement_device 'four-circle diffractometer'
_diffrn_measurement_device_type 'SuperNova, Dual, Cu at home/near, Atlas'
_diffrn_measurement_method '\w scans'
_diffrn_orient_matrix_type 'CrysAlisPro convention (1999,Acta A55,543-557)'
_diffrn_orient_matrix_UB_11 0.0423338000
_diffrn_orient_matrix_UB_12 0.0343808000
_diffrn_orient_matrix_UB_13 0.0157868000
_diffrn_orient_matrix_UB_21 -0.0763988000
_diffrn_orient_matrix_UB_22 0.0289814000
_diffrn_orient_matrix_UB_23 0.0142310000
_diffrn_orient_matrix_UB_31 0.0097957000
_diffrn_orient_matrix_UB_32 -0.0405244000
_diffrn_orient_matrix_UB_33 0.0305848000
_diffrn_radiation_monochromator mirror
_diffrn_radiation_probe x-ray
_diffrn_radiation_type 'Mo K\a'
_diffrn_radiation_wavelength 0.71073
_diffrn_reflns_av_R_equivalents 0.0272
_diffrn_reflns_av_unetI/netI 0.0516
_diffrn_reflns_Laue_measured_fraction_full 0.998
_diffrn_reflns_Laue_measured_fraction_max 0.835
_diffrn_reflns_limit_h_max 11
_diffrn_reflns_limit_h_min -10
_diffrn_reflns_limit_k_max 15
_diffrn_reflns_limit_k_min -15
_diffrn_reflns_limit_l_max 25
_diffrn_reflns_limit_l_min -26
_diffrn_reflns_number 14431
_diffrn_reflns_point_group_measured_fraction_full 0.998
_diffrn_reflns_point_group_measured_fraction_max 0.835
_diffrn_reflns_theta_full 25.242
_diffrn_reflns_theta_max 29.459
_diffrn_reflns_theta_min 2.581
_diffrn_source 'micro-focus sealed X-ray tube'
_diffrn_source_type 'SuperNova (Mo) X-ray Source'
_exptl_absorpt_coefficient_mu 0.812
_exptl_absorpt_correction_T_max 1.00000
_exptl_absorpt_correction_T_min 0.95122
_exptl_absorpt_correction_type multi-scan
_exptl_absorpt_process_details
;
CrysAlisPro 1.171.40.68a (Rigaku Oxford Diffraction, 2019)
Empirical absorption correction using spherical harmonics,
 implemented in SCALE3 ABSPACK scaling algorithm.
;
_exptl_crystal_colour 'dull light blue'
_exptl_crystal_colour_lustre dull
_exptl_crystal_colour_modifier light
_exptl_crystal_colour_primary blue
_exptl_crystal_density_diffrn 1.715
_exptl_crystal_description block
_exptl_crystal_F_000 978
_exptl_crystal_size_max 0.2
_exptl_crystal_size_mid 0.15
_exptl_crystal_size_min 0.1
_refine_diff_density_max 9.719
_refine_diff_density_min -2.382
_refine_diff_density_rms 0.208
_refine_ls_extinction_method none
_refine_ls_goodness_of_fit_ref 1.026
_refine_ls_hydrogen_treatment constr
_refine_ls_matrix_type full
_refine_ls_number_parameters 534
_refine_ls_number_reflns 8653
_refine_ls_number_restraints 0
_refine_ls_restrained_S_all 1.026
_refine_ls_R_factor_all 0.1249
_refine_ls_R_factor_gt 0.1091
_refine_ls_shift/su_max 0.000
_refine_ls_shift/su_mean 0.000
_refine_ls_structure_factor_coef Fsqd
_refine_ls_weighting_details 'w=1/[\s^2^(Fo^2^)+(0.1746P)^2^+19.4837P] where P=(Fo^2^+2Fc^2^)/3'
_refine_ls_weighting_scheme calc
_refine_ls_wR_factor_gt 0.2941
_refine_ls_wR_factor_ref 0.3109
_reflns_Friedel_coverage 0.000
_reflns_number_gt 7132
_reflns_number_total 8653
_reflns_threshold_expression 'I > 2\s(I)'
_cod_data_source_file d2ra07401j2.cif
_cod_data_source_block moc93sol2
_cod_database_code 7246234
_shelx_shelxl_version_number 2018/3
_shelx_space_group_comment
;
The symmetry employed for this shelxl refinement is uniquely defined
by the following loop, which should always be used as a source of
symmetry information in preference to the above space-group names.
They are only intended as comments.
;
_shelx_estimated_absorpt_t_max 0.923
_shelx_estimated_absorpt_t_min 0.855
_reflns_odcompleteness_completeness 99.58
_reflns_odcompleteness_iscentric 1
_reflns_odcompleteness_theta 26.32
_olex2_refinement_description
;
1. Fixed Uiso
 At 1.2 times of:
  All C(H) groups
 At 1.5 times of:
  All C(H,H,H) groups, All O(H,H) groups
2. Uiso/Uaniso restraints and constraints
Uanis(S2T) = Uanis(C5T)
Uanis(S2T) = Uanis(O1T) = Uanis(O4T)
3.a Free rotating group:
 O2W(H2WA,H2WB), O1W(H1WA,H1WB)
3.b Rotating group:
 O1C(H1CA,H1CB)
3.c Aromatic/amide H refined with riding coordinates:
 C2A(H2A), C5A(H5A), C2B(H2B), C12A(H12A), C12B(H12B), C9B(H9B), C5B(H5B),
 C11B(H11B), C9A(H9A), C11A(H11A)
3.d Idealised Me refined as rotating group:
 C20A(H20A,H20B,H20C), C16A(H16A,H16B,H16C), C20B(H20D,H20E,H20F), C16B(H16D,
 H16E,H16F)
;
_olex2_submission_special_instructions 'No special instructions were received'
_oxdiff_exptl_absorpt_empirical_details
;
Empirical correction (ABSPACK) includes:
- Absorption correction using spherical harmonics
- Frame scaling
;
_oxdiff_exptl_absorpt_empirical_full_max 1.132
_oxdiff_exptl_absorpt_empirical_full_min 0.915

loop_
_space_group_symop_operation_xyz
'x, y, z'
'-x, -y, -z'

loop_
_atom_site_label
_atom_site_type_symbol
_atom_site_fract_x
_atom_site_fract_y
_atom_site_fract_z
_atom_site_U_iso_or_equiv
_atom_site_adp_type
_atom_site_occupancy
_atom_site_site_symmetry_order
_atom_site_calc_flag
_atom_site_refinement_flags_posn
_atom_site_refinement_flags_adp
_atom_site_refinement_flags_occupancy
_atom_site_disorder_assembly
_atom_site_disorder_group
Cu01 Cu 0.52385(8) 0.65780(6) 0.71414(3) 0.0148(2) Uani 1 1 d . . . . .
S2D S 0.21706(19) 0.51494(14) 0.67243(8) 0.0227(3) Uani 1 1 d . . . . .
S2T S -0.0669(4) 1.1315(3) 0.82184(18) 0.0741(8) Uani 1 1 d . . . . .
C5T C -0.2566(17) 1.0775(13) 0.8562(7) 0.0741(8) Uani 1 1 d . . . . .
O1C O 0.3714(5) 0.7845(3) 0.7556(2) 0.0169(8) Uani 1 1 d . . . . .
H1CA H 0.409322 0.795924 0.794392 0.025 Uiso 1 1 d R U . . .
H1CB H 0.277861 0.765887 0.768859 0.025 Uiso 1 1 d R U . . .
O15A O 0.1363(6) 1.0209(4) 0.5567(2) 0.0246(9) Uani 1 1 d . . . . .
O14A O 0.2956(6) 1.0633(4) 0.4624(2) 0.0265(10) Uani 1 1 d . . . . .
O19A O 0.5870(6) 0.8865(4) 0.3735(2) 0.0282(10) Uani 1 1 d . . . . .
O1D O 0.2877(6) 0.5741(4) 0.7195(2) 0.0244(9) Uani 1 1 d . . . . .
O19B O 0.8585(7) 0.2700(4) 0.9850(2) 0.0299(11) Uani 1 1 d . . . . .
O14B O 0.5045(7) 0.3323(4) 1.0114(3) 0.0310(11) Uani 1 1 d . . . . .
O18B O 0.8404(7) 0.4189(4) 1.0452(2) 0.0310(11) Uani 1 1 d . . . . .
N1A N 0.4769(6) 0.7291(4) 0.6155(2) 0.0144(9) Uani 1 1 d . . . . .
O15B O 0.3778(6) 0.3355(4) 0.9115(3) 0.0295(11) Uani 1 1 d . . . . .
N1B N 0.6045(6) 0.5763(4) 0.8085(2) 0.0162(9) Uani 1 1 d . . . . .
O4D O 0.3272(7) 0.4769(5) 0.6157(3) 0.0385(13) Uani 1 1 d . . . . .
N7A N 0.6526(6) 0.5301(4) 0.6623(3) 0.0174(9) Uani 1 1 d . . . . .
N7B N 0.7426(6) 0.7329(4) 0.7310(3) 0.0169(9) Uani 1 1 d . . . . .
F7D F 0.1511(7) 0.3115(4) 0.6930(4) 0.0569(15) Uani 1 1 d . . . . .
F8D F 0.3554(8) 0.3300(4) 0.7512(3) 0.0617(17) Uani 1 1 d . . . . .
O3D O 0.0490(7) 0.5644(5) 0.6556(3) 0.0398(13) Uani 1 1 d . . . . .
O18A O 0.3192(7) 0.8886(5) 0.3669(3) 0.0363(12) Uani 1 1 d . . . . .
N10B N 1.0401(6) 0.7805(4) 0.7632(3) 0.0210(10) Uani 1 1 d . . . . .
F6D F 0.1041(9) 0.4041(5) 0.7838(3) 0.0687(19) Uani 1 1 d . . . . .
C8B C 0.8274(7) 0.6753(5) 0.7869(3) 0.0146(10) Uani 1 1 d . . . . .
C6B C 0.7502(7) 0.5897(5) 0.8305(3) 0.0162(10) Uani 1 1 d . . . . .
C6A C 0.5608(7) 0.6693(5) 0.5648(3) 0.0168(11) Uani 1 1 d . . . . .
C3A C 0.3616(7) 0.8794(5) 0.5272(3) 0.0168(11) Uani 1 1 d . . . . .
C2A C 0.3789(7) 0.8305(5) 0.5968(3) 0.0156(10) Uani 1 1 d . . . . .
H2A H 0.319446 0.870277 0.631650 0.019 Uiso 1 1 calc R U . . .
C4B C 0.7386(7) 0.4476(5) 0.9294(3) 0.0176(11) Uani 1 1 d . . . . .
C5A C 0.5522(7) 0.7132(5) 0.4948(3) 0.0178(11) Uani 1 1 d . . . . .
H5A H 0.612469 0.671569 0.460806 0.021 Uiso 1 1 calc R U . . .
N10A N 0.8085(9) 0.3677(5) 0.5763(3) 0.0378(16) Uani 1 1 d . . . . .
C13A C 0.2626(7) 0.9978(5) 0.5106(3) 0.0186(11) Uani 1 1 d . . . . .
C2B C 0.5239(7) 0.5034(5) 0.8463(3) 0.0188(11) Uani 1 1 d . . . . .
H2B H 0.422206 0.497085 0.831401 0.023 Uiso 1 1 calc R U . . .
C4A C 0.4533(7) 0.8193(5) 0.4757(3) 0.0176(11) Uani 1 1 d . . . . .
C12A C 0.7254(8) 0.4256(5) 0.6891(3) 0.0236(12) Uani 1 1 d . . . . .
H12A H 0.725898 0.406328 0.737599 0.028 Uiso 1 1 calc R U . . .
C3B C 0.5867(7) 0.4369(5) 0.9070(3) 0.0174(11) Uani 1 1 d . . . . .
C17A C 0.4433(8) 0.8687(5) 0.3989(3) 0.0213(12) Uani 1 1 d . . . . .
C8A C 0.6562(7) 0.5548(5) 0.5918(3) 0.0181(11) Uani 1 1 d . . . . .
C12B C 0.8056(8) 0.8144(5) 0.6926(3) 0.0222(12) Uani 1 1 d . . . . .
H12B H 0.750170 0.855095 0.653410 0.027 Uiso 1 1 calc R U . . .
C9B C 0.9791(7) 0.6978(5) 0.8016(3) 0.0189(11) Uani 1 1 d . . . . .
H9B H 1.038815 0.654228 0.838875 0.023 Uiso 1 1 calc R U . . .
C5B C 0.8189(7) 0.5256(5) 0.8910(3) 0.0188(11) Uani 1 1 d . . . . .
H5B H 0.919097 0.535112 0.905670 0.023 Uiso 1 1 calc R U . . .
C13B C 0.4866(8) 0.3614(5) 0.9498(3) 0.0205(11) Uani 1 1 d . . . . .
C11B C 0.9518(8) 0.8401(6) 0.7097(4) 0.0251(13) Uani 1 1 d . . . . .
H11B H 0.989040 0.900258 0.683196 0.030 Uiso 1 1 calc R U . . .
C17B C 0.8167(8) 0.3774(5) 0.9942(3) 0.0217(12) Uani 1 1 d . . . . .
C9A C 0.7369(10) 0.4748(6) 0.5495(4) 0.0302(15) Uani 1 1 d . . . . .
H9A H 0.742035 0.495365 0.501191 0.036 Uiso 1 1 calc R U . . .
C11A C 0.8015(10) 0.3438(6) 0.6458(4) 0.0325(16) Uani 1 1 d . . . . .
H11A H 0.848676 0.270527 0.666191 0.039 Uiso 1 1 calc R U . . .
F8T F -0.2782(14) 1.0934(9) 0.9234(4) 0.109(3) Uani 1 1 d . . . . .
F6T F -0.2419(13) 0.9689(7) 0.8459(6) 0.115(4) Uani 1 1 d . . . . .
C20A C 0.5943(11) 0.9324(7) 0.2998(4) 0.0372(18) Uani 1 1 d . . . . .
H20A H 0.552938 0.885249 0.272204 0.056 Uiso 1 1 calc R U . . .
H20B H 0.707065 0.933693 0.285303 0.056 Uiso 1 1 calc R U . . .
H20C H 0.527835 1.008600 0.293233 0.056 Uiso 1 1 calc R U . . .
C16A C 0.0417(9) 1.1379(6) 0.5482(4) 0.0322(15) Uani 1 1 d . . . . .
H16A H 0.010044 1.159545 0.500258 0.048 Uiso 1 1 calc R U . . .
H16B H 0.108453 1.187460 0.560070 0.048 Uiso 1 1 calc R U . . .
H16C H -0.055750 1.144118 0.578489 0.048 Uiso 1 1 calc R U . . .
C20B C 0.9234(11) 0.1881(7) 1.0448(4) 0.0384(18) Uani 1 1 d . . . . .
H20D H 0.951387 0.112728 1.031050 0.058 Uiso 1 1 calc R U . . .
H20E H 0.840823 0.190806 1.082337 0.058 Uiso 1 1 calc R U . . .
H20F H 1.020552 0.206798 1.060357 0.058 Uiso 1 1 calc R U . . .
C5D C 0.2053(11) 0.3826(7) 0.7278(5) 0.0396(18) Uani 1 1 d . . . . .
C16B C 0.2673(13) 0.2679(9) 0.9483(5) 0.054(3) Uani 1 1 d . . . . .
H16D H 0.184411 0.262327 0.917121 0.081 Uiso 1 1 calc R U . . .
H16E H 0.214687 0.303749 0.987884 0.081 Uiso 1 1 calc R U . . .
H16F H 0.329572 0.192867 0.964225 0.081 Uiso 1 1 calc R U . . .
F7T F -0.3751(11) 1.1462(13) 0.8169(6) 0.141(5) Uani 1 1 d . . . . .
O2W O 0.3508(19) 0.9986(13) 0.9329(14) 0.149(6) Uani 1 1 d G . . . .
H2WA H 0.363893 0.940583 0.963988 0.224 Uiso 1 1 d G U . . .
H2WB H 0.278775 0.994179 0.904516 0.224 Uiso 1 1 d G U . . .
O1W O 0.5034(8) 0.8283(5) 0.8665(3) 0.0376(12) Uani 1 1 d G . . . .
H1WA H 0.421885 0.879446 0.878298 0.056 Uiso 1 1 d G U . . .
H1WB H 0.585586 0.860240 0.862880 0.056 Uiso 1 1 d G U . . .
O3T O -0.0332(9) 1.0939(6) 0.7531(4) 0.0540(16) Uani 1 1 d . . . . .
O4T O -0.1183(11) 1.2485(8) 0.8228(5) 0.0741(8) Uani 1 1 d . . . . .
O1T O 0.0475(11) 1.0714(8) 0.8713(5) 0.0741(8) Uani 1 1 d . . . . .

loop_
_atom_site_aniso_label
_atom_site_aniso_U_11
_atom_site_aniso_U_22
_atom_site_aniso_U_33
_atom_site_aniso_U_23
_atom_site_aniso_U_13
_atom_site_aniso_U_12
Cu01 0.0166(4) 0.0149(4) 0.0118(3) 0.0001(2) -0.0041(2) -0.0009(3)
S2D 0.0199(7) 0.0255(8) 0.0239(7) -0.0089(6) -0.0056(6) -0.0023(6)
S2T 0.0687(16) 0.0859(19) 0.0685(17) 0.0019(14) -0.0157(13) -0.0216(15)
C5T 0.0687(16) 0.0859(19) 0.0685(17) 0.0019(14) -0.0157(13) -0.0216(15)
O1C 0.0173(19) 0.019(2) 0.0147(18) -0.0019(15) -0.0021(15) -0.0050(15)
O15A 0.027(2) 0.016(2) 0.027(2) -0.0032(17) -0.0003(18) 0.0051(17)
O14A 0.033(2) 0.019(2) 0.025(2) 0.0047(17) -0.0056(19) -0.0030(18)
O19A 0.033(3) 0.029(2) 0.018(2) 0.0040(18) 0.0033(18) -0.003(2)
O1D 0.024(2) 0.027(2) 0.025(2) -0.0107(18) -0.0032(18) -0.0062(18)
O19B 0.039(3) 0.024(2) 0.021(2) 0.0056(18) -0.006(2) 0.000(2)
O14B 0.040(3) 0.033(3) 0.020(2) 0.0033(19) 0.002(2) -0.013(2)
O18B 0.045(3) 0.032(3) 0.019(2) 0.0021(19) -0.013(2) -0.014(2)
N1A 0.016(2) 0.012(2) 0.014(2) -0.0021(16) -0.0029(17) 0.0000(17)
O15B 0.032(3) 0.036(3) 0.027(2) 0.000(2) -0.0001(19) -0.023(2)
N1B 0.014(2) 0.019(2) 0.014(2) 0.0018(17) -0.0036(17) -0.0027(18)
O4D 0.034(3) 0.059(4) 0.029(3) -0.022(2) 0.004(2) -0.013(3)
N7A 0.018(2) 0.015(2) 0.018(2) -0.0021(18) -0.0061(18) -0.0006(18)
N7B 0.015(2) 0.019(2) 0.016(2) 0.0011(18) -0.0017(18) -0.0034(18)
F7D 0.056(3) 0.029(2) 0.094(4) -0.020(3) -0.019(3) -0.014(2)
F8D 0.079(4) 0.029(3) 0.074(4) -0.003(2) -0.043(3) 0.003(3)
O3D 0.026(3) 0.042(3) 0.051(3) -0.013(3) -0.016(2) 0.002(2)
O18A 0.039(3) 0.052(3) 0.021(2) 0.005(2) -0.013(2) -0.018(3)
N10B 0.017(2) 0.021(2) 0.026(3) -0.003(2) -0.002(2) -0.0049(19)
F6D 0.101(5) 0.050(3) 0.057(4) -0.006(3) 0.033(3) -0.031(3)
C8B 0.014(2) 0.017(2) 0.013(2) 0.0003(19) -0.0036(19) -0.0020(19)
C6B 0.017(3) 0.017(3) 0.014(2) -0.001(2) -0.002(2) -0.003(2)
C6A 0.017(3) 0.017(3) 0.016(3) -0.003(2) -0.002(2) -0.002(2)
C3A 0.015(2) 0.017(3) 0.018(3) -0.001(2) -0.004(2) -0.003(2)
C2A 0.019(3) 0.013(2) 0.014(2) -0.0021(19) -0.004(2) 0.000(2)
C4B 0.017(3) 0.020(3) 0.014(2) -0.001(2) -0.002(2) -0.001(2)
C5A 0.019(3) 0.018(3) 0.016(3) -0.005(2) -0.001(2) -0.001(2)
N10A 0.055(4) 0.020(3) 0.029(3) -0.007(2) -0.012(3) 0.017(3)
C13A 0.022(3) 0.018(3) 0.016(3) -0.004(2) -0.008(2) 0.000(2)
C2B 0.018(3) 0.021(3) 0.018(3) -0.001(2) -0.004(2) -0.007(2)
C4A 0.022(3) 0.018(3) 0.013(3) 0.001(2) -0.004(2) -0.005(2)
C12A 0.028(3) 0.020(3) 0.020(3) 0.000(2) -0.011(2) 0.002(2)
C3B 0.021(3) 0.016(3) 0.015(3) -0.002(2) -0.001(2) -0.004(2)
C17A 0.034(3) 0.014(3) 0.015(3) 0.000(2) -0.001(2) -0.004(2)
C8A 0.017(3) 0.018(3) 0.018(3) -0.004(2) -0.004(2) -0.001(2)
C12B 0.022(3) 0.020(3) 0.023(3) 0.006(2) -0.003(2) -0.005(2)
C9B 0.015(3) 0.022(3) 0.021(3) -0.003(2) -0.003(2) -0.006(2)
C5B 0.021(3) 0.021(3) 0.015(3) 0.000(2) -0.005(2) -0.006(2)
C13B 0.022(3) 0.022(3) 0.019(3) -0.004(2) 0.000(2) -0.006(2)
C11B 0.026(3) 0.022(3) 0.028(3) 0.005(2) -0.003(3) -0.010(2)
C17B 0.020(3) 0.026(3) 0.019(3) 0.004(2) -0.004(2) -0.007(2)
C9A 0.045(4) 0.020(3) 0.019(3) -0.005(2) -0.003(3) 0.008(3)
C11A 0.044(4) 0.018(3) 0.029(3) -0.001(3) -0.012(3) 0.007(3)
F8T 0.158(9) 0.129(8) 0.071(5) -0.035(5) 0.027(5) -0.093(7)
F6T 0.136(8) 0.069(5) 0.153(9) -0.046(5) 0.071(7) -0.052(5)
C20A 0.059(5) 0.030(4) 0.017(3) 0.005(3) 0.011(3) -0.005(3)
C16A 0.032(4) 0.018(3) 0.043(4) -0.010(3) -0.011(3) 0.008(3)
C20B 0.047(4) 0.029(4) 0.030(4) 0.011(3) -0.007(3) 0.004(3)
C5D 0.045(4) 0.027(4) 0.051(5) -0.015(3) -0.007(4) -0.010(3)
C16B 0.068(6) 0.070(6) 0.043(5) -0.002(4) 0.002(4) -0.060(6)
F7T 0.063(5) 0.237(14) 0.101(7) -0.034(8) -0.026(5) 0.027(7)
O2W 0.096(10) 0.108(11) 0.25(2) -0.039(12) -0.029(11) -0.014(8)
O1W 0.048(3) 0.047(3) 0.023(2) -0.004(2) -0.005(2) -0.020(3)
O3T 0.064(4) 0.047(4) 0.050(4) -0.006(3) 0.000(3) -0.010(3)
O4T 0.0687(16) 0.0859(19) 0.0685(17) 0.0019(14) -0.0157(13) -0.0216(15)
O1T 0.0687(16) 0.0859(19) 0.0685(17) 0.0019(14) -0.0157(13) -0.0216(15)

loop_
_atom_type_symbol
_atom_type_description
_atom_type_scat_dispersion_real
_atom_type_scat_dispersion_imag
_atom_type_scat_source
C C 0.0033 0.0016 'International Tables Vol C Tables 4.2.6.8 and 6.1.1.4'
H H 0.0000 0.0000 'International Tables Vol C Tables 4.2.6.8 and 6.1.1.4'
Cu Cu 0.3201 1.2651 'International Tables Vol C Tables 4.2.6.8 and 6.1.1.4'
F F 0.0171 0.0103 'International Tables Vol C Tables 4.2.6.8 and 6.1.1.4'
N N 0.0061 0.0033 'International Tables Vol C Tables 4.2.6.8 and 6.1.1.4'
O O 0.0106 0.0060 'International Tables Vol C Tables 4.2.6.8 and 6.1.1.4'
S S 0.1246 0.1234 'International Tables Vol C Tables 4.2.6.8 and 6.1.1.4'

loop_
_geom_angle_atom_site_label_1
_geom_angle_atom_site_label_2
_geom_angle_atom_site_label_3
_geom_angle
_geom_angle_site_symmetry_1
_geom_angle_site_symmetry_3
_geom_angle_publ_flag
O1C Cu01 O1D 85.03(16) . . ?
O1C Cu01 N1A 93.48(18) . . ?
O1C Cu01 N1B 93.52(18) . . ?
O1C Cu01 N7A 171.66(18) . . ?
O1C Cu01 N7B 90.40(17) . . ?
N1A Cu01 O1D 90.96(18) . . ?
N1A Cu01 N1B 171.74(19) . . ?
N1A Cu01 N7A 80.58(19) . . ?
N1A Cu01 N7B 98.89(19) . . ?
N1B Cu01 O1D 94.01(18) . . ?
N1B Cu01 N7B 76.69(19) . . ?
N7A Cu01 O1D 89.19(18) . . ?
N7A Cu01 N1B 92.9(2) . . ?
N7A Cu01 N7B 96.28(19) . . ?
N7B Cu01 O1D 169.39(17) . . ?
O1D S2D C5D 101.6(3) . . ?
O4D S2D O1D 114.1(3) . . ?
O4D S2D C5D 103.0(4) . . ?
O3D S2D O1D 115.0(3) . . ?
O3D S2D O4D 116.6(4) . . ?
O3D S2D C5D 103.9(4) . . ?
O3T S2T C5T 104.2(6) . . ?
O4T S2T C5T 102.7(6) . . ?
O4T S2T O3T 115.9(5) . . ?
O4T S2T O1T 117.4(6) . . ?
O1T S2T C5T 100.4(6) . . ?
O1T S2T O3T 113.2(6) . . ?
F8T C5T S2T 106.9(9) . . ?
F8T C5T F6T 113.3(12) . . ?
F8T C5T F7T 112.0(13) . . ?
F6T C5T S2T 111.2(10) . . ?
F6T C5T F7T 110.8(13) . . ?
F7T C5T S2T 102.1(10) . . ?
Cu01 O1C H1CA 110.7 . . ?
Cu01 O1C H1CB 110.5 . . ?
H1CA O1C H1CB 103.4 . . ?
C13A O15A C16A 115.1(5) . . ?
C17A O19A C20A 116.3(6) . . ?
S2D O1D Cu01 135.0(3) . . ?
C17B O19B C20B 117.6(6) . . ?
C6A N1A Cu01 115.4(4) . . ?
C2A N1A Cu01 125.5(4) . . ?
C2A N1A C6A 118.9(5) . . ?
C13B O15B C16B 116.3(6) . . ?
C6B N1B Cu01 118.8(4) . . ?
C2B N1B Cu01 121.1(4) . . ?
C2B N1B C6B 119.9(5) . . ?
C12A N7A Cu01 127.8(4) . . ?
C12A N7A C8A 117.5(5) . . ?
C8A N7A Cu01 114.6(4) . . ?
C8B N7B Cu01 111.1(4) . . ?
C12B N7B Cu01 131.2(4) . . ?
C12B N7B C8B 117.4(5) . . ?
C11B N10B C9B 117.4(5) . . ?
N7B C8B C6B 116.1(5) . . ?
N7B C8B C9B 120.6(5) . . ?
C9B C8B C6B 123.3(5) . . ?
N1B C6B C8B 116.1(5) . . ?
N1B C6B C5B 120.5(5) . . ?
C5B C6B C8B 123.3(5) . . ?
N1A C6A C5A 121.6(5) . . ?
N1A C6A C8A 113.8(5) . . ?
C5A C6A C8A 124.5(5) . . ?
C2A C3A C13A 119.8(5) . . ?
C2A C3A C4A 117.9(5) . . ?
C4A C3A C13A 122.0(5) . . ?
N1A C2A C3A 122.8(5) . . ?
N1A C2A H2A 118.6 . . ?
C3A C2A H2A 118.6 . . ?
C3B C4B C17B 122.0(5) . . ?
C5B C4B C3B 118.8(5) . . ?
C5B C4B C17B 119.2(5) . . ?
C6A C5A H5A 120.4 . . ?
C6A C5A C4A 119.2(5) . . ?
C4A C5A H5A 120.4 . . ?
C11A N10A C9A 116.5(6) . . ?
O15A C13A C3A 111.4(5) . . ?
O14A C13A O15A 125.1(6) . . ?
O14A C13A C3A 123.5(6) . . ?
N1B C2B H2B 118.9 . . ?
N1B C2B C3B 122.2(5) . . ?
C3B C2B H2B 118.9 . . ?
C3A C4A C17A 120.7(5) . . ?
C5A C4A C3A 119.5(5) . . ?
C5A C4A C17A 119.7(5) . . ?
N7A C12A H12A 119.5 . . ?
N7A C12A C11A 121.1(6) . . ?
C11A C12A H12A 119.5 . . ?
C4B C3B C13B 121.2(5) . . ?
C2B C3B C4B 118.6(5) . . ?
C2B C3B C13B 120.0(5) . . ?
O19A C17A C4A 111.0(5) . . ?
O18A C17A O19A 125.5(6) . . ?
O18A C17A C4A 123.5(6) . . ?
N7A C8A C6A 115.0(5) . . ?
N7A C8A C9A 121.0(6) . . ?
C9A C8A C6A 123.9(5) . . ?
N7B C12B H12B 119.2 . . ?
N7B C12B C11B 121.5(6) . . ?
C11B C12B H12B 119.2 . . ?
N10B C9B C8B 121.4(5) . . ?
N10B C9B H9B 119.3 . . ?
C8B C9B H9B 119.3 . . ?
C6B C5B H5B 120.0 . . ?
C4B C5B C6B 120.0(5) . . ?
C4B C5B H5B 120.0 . . ?
O14B C13B O15B 126.1(6) . . ?
O14B C13B C3B 122.6(6) . . ?
O15B C13B C3B 111.4(5) . . ?
N10B C11B C12B 121.5(6) . . ?
N10B C11B H11B 119.2 . . ?
C12B C11B H11B 119.2 . . ?
O19B C17B C4B 110.2(5) . . ?
O18B C17B O19B 127.0(6) . . ?
O18B C17B C4B 122.8(6) . . ?
N10A C9A C8A 121.8(6) . . ?
N10A C9A H9A 119.1 . . ?
C8A C9A H9A 119.1 . . ?
N10A C11A C12A 122.0(6) . . ?
N10A C11A H11A 119.0 . . ?
C12A C11A H11A 119.0 . . ?
O19A C20A H20A 109.5 . . ?
O19A C20A H20B 109.5 . . ?
O19A C20A H20C 109.5 . . ?
H20A C20A H20B 109.5 . . ?
H20A C20A H20C 109.5 . . ?
H20B C20A H20C 109.5 . . ?
O15A C16A H16A 109.5 . . ?
O15A C16A H16B 109.5 . . ?
O15A C16A H16C 109.5 . . ?
H16A C16A H16B 109.5 . . ?
H16A C16A H16C 109.5 . . ?
H16B C16A H16C 109.5 . . ?
O19B C20B H20D 109.5 . . ?
O19B C20B H20E 109.5 . . ?
O19B C20B H20F 109.5 . . ?
H20D C20B H20E 109.5 . . ?
H20D C20B H20F 109.5 . . ?
H20E C20B H20F 109.5 . . ?
F7D C5D S2D 111.6(6) . . ?
F7D C5D F8D 108.0(6) . . ?
F7D C5D F6D 109.1(7) . . ?
F8D C5D S2D 110.2(6) . . ?
F6D C5D S2D 110.2(5) . . ?
F6D C5D F8D 107.7(8) . . ?
O15B C16B H16D 109.5 . . ?
O15B C16B H16E 109.5 . . ?
O15B C16B H16F 109.5 . . ?
H16D C16B H16E 109.5 . . ?
H16D C16B H16F 109.5 . . ?
H16E C16B H16F 109.5 . . ?
H2WA O2W H2WB 109.5 . . ?
H1WA O1W H1WB 104.5 . . ?

loop_
_geom_bond_atom_site_label_1
_geom_bond_atom_site_label_2
_geom_bond_distance
_geom_bond_site_symmetry_2
_geom_bond_publ_flag
Cu01 O1C 1.980(4) . ?
Cu01 O1D 2.388(5) . ?
Cu01 N1A 1.999(5) . ?
Cu01 N1B 2.022(5) . ?
Cu01 N7A 2.018(5) . ?
Cu01 N7B 2.262(5) . ?
S2D O1D 1.453(5) . ?
S2D O4D 1.433(5) . ?
S2D O3D 1.427(5) . ?
S2D C5D 1.817(9) . ?
S2T C5T 1.882(14) . ?
S2T O3T 1.448(8) . ?
S2T O4T 1.388(10) . ?
S2T O1T 1.398(9) . ?
C5T F8T 1.328(16) . ?
C5T F6T 1.334(16) . ?
C5T F7T 1.338(16) . ?
O1C H1CA 0.8689 . ?
O1C H1CB 0.8681 . ?
O15A C13A 1.332(8) . ?
O15A C16A 1.452(7) . ?
O14A C13A 1.194(8) . ?
O19A C17A 1.308(8) . ?
O19A C20A 1.453(8) . ?
O19B C17B 1.302(8) . ?
O19B C20B 1.458(8) . ?
O14B C13B 1.199(8) . ?
O18B C17B 1.208(8) . ?
N1A C6A 1.356(7) . ?
N1A C2A 1.330(7) . ?
O15B C13B 1.317(8) . ?
O15B C16B 1.450(9) . ?
N1B C6B 1.354(7) . ?
N1B C2B 1.334(8) . ?
N7A C12A 1.325(8) . ?
N7A C8A 1.347(8) . ?
N7B C8B 1.345(7) . ?
N7B C12B 1.332(8) . ?
F7D C5D 1.328(9) . ?
F8D C5D 1.340(10) . ?
O18A C17A 1.194(8) . ?
N10B C9B 1.334(8) . ?
N10B C11B 1.332(8) . ?
F6D C5D 1.339(11) . ?
C8B C6B 1.476(8) . ?
C8B C9B 1.399(8) . ?
C6B C5B 1.387(8) . ?
C6A C5A 1.378(8) . ?
C6A C8A 1.479(8) . ?
C3A C2A 1.389(8) . ?
C3A C13A 1.489(8) . ?
C3A C4A 1.394(8) . ?
C2A H2A 0.9300 . ?
C4B C3B 1.396(8) . ?
C4B C5B 1.381(8) . ?
C4B C17B 1.506(8) . ?
C5A H5A 0.9300 . ?
C5A C4A 1.378(8) . ?
N10A C9A 1.347(8) . ?
N10A C11A 1.328(10) . ?
C2B H2B 0.9300 . ?
C2B C3B 1.385(8) . ?
C4A C17A 1.517(8) . ?
C12A H12A 0.9300 . ?
C12A C11A 1.397(10) . ?
C3B C13B 1.498(8) . ?
C8A C9A 1.380(8) . ?
C12B H12B 0.9300 . ?
C12B C11B 1.386(9) . ?
C9B H9B 0.9300 . ?
C5B H5B 0.9300 . ?
C11B H11B 0.9300 . ?
C9A H9A 0.9300 . ?
C11A H11A 0.9300 . ?
C20A H20A 0.9600 . ?
C20A H20B 0.9600 . ?
C20A H20C 0.9600 . ?
C16A H16A 0.9600 . ?
C16A H16B 0.9600 . ?
C16A H16C 0.9600 . ?
C20B H20D 0.9600 . ?
C20B H20E 0.9600 . ?
C20B H20F 0.9600 . ?
C16B H16D 0.9600 . ?
C16B H16E 0.9600 . ?
C16B H16F 0.9600 . ?
O2W H2WA 0.8495 . ?
O2W H2WB 0.8501 . ?
O1W H1WA 0.8498 . ?
O1W H1WB 0.8500 . ?

loop_
_geom_torsion_atom_site_label_1
_geom_torsion_atom_site_label_2
_geom_torsion_atom_site_label_3
_geom_torsion_atom_site_label_4
_geom_torsion
_geom_torsion_site_symmetry_1
_geom_torsion_site_symmetry_2
_geom_torsion_site_symmetry_3
_geom_torsion_site_symmetry_4
_geom_torsion_publ_flag
Cu01 N1A C6A C5A -173.9(4) . . . . ?
Cu01 N1A C6A C8A 7.4(6) . . . . ?
Cu01 N1A C2A C3A 174.7(4) . . . . ?
Cu01 N1B C6B C8B 7.6(7) . . . . ?
Cu01 N1B C6B C5B -172.8(4) . . . . ?
Cu01 N1B C2B C3B 172.4(4) . . . . ?
Cu01 N7A C12A C11A 175.8(5) . . . . ?
Cu01 N7A C8A C6A -1.9(7) . . . . ?
Cu01 N7A C8A C9A -178.7(5) . . . . ?
Cu01 N7B C8B C6B -8.6(6) . . . . ?
Cu01 N7B C8B C9B 171.7(4) . . . . ?
Cu01 N7B C12B C11B -173.7(5) . . . . ?
O1D S2D C5D F7D -176.5(6) . . . . ?
O1D S2D C5D F8D -56.6(6) . . . . ?
O1D S2D C5D F6D 62.1(7) . . . . ?
N1A C6A C5A C4A -1.3(9) . . . . ?
N1A C6A C8A N7A -3.6(8) . . . . ?
N1A C6A C8A C9A 173.1(6) . . . . ?
N1B C6B C5B C4B -0.2(9) . . . . ?
N1B C2B C3B C4B 0.7(9) . . . . ?
N1B C2B C3B C13B 176.4(5) . . . . ?
O4D S2D O1D Cu01 15.1(5) . . . . ?
O4D S2D C5D F7D -58.2(7) . . . . ?
O4D S2D C5D F8D 61.7(6) . . . . ?
O4D S2D C5D F6D -179.6(6) . . . . ?
N7A C12A C11A N10A 1.9(12) . . . . ?
N7A C8A C9A N10A 3.2(11) . . . . ?
N7B C8B C6B N1B 1.6(8) . . . . ?
N7B C8B C6B C5B -178.0(5) . . . . ?
N7B C8B C9B N10B 3.6(9) . . . . ?
N7B C12B C11B N10B 3.4(11) . . . . ?
O3D S2D O1D Cu01 -123.5(4) . . . . ?
O3D S2D C5D F7D 63.8(7) . . . . ?
O3D S2D C5D F8D -176.2(6) . . . . ?
O3D S2D C5D F6D -57.5(7) . . . . ?
C8B N7B C12B C11B -0.6(9) . . . . ?
C8B C6B C5B C4B 179.4(5) . . . . ?
C6B N1B C2B C3B -2.2(9) . . . . ?
C6B C8B C9B N10B -176.1(5) . . . . ?
C6A N1A C2A C3A -1.6(8) . . . . ?
C6A C5A C4A C3A -1.2(9) . . . . ?
C6A C5A C4A C17A 179.8(5) . . . . ?
C6A C8A C9A N10A -173.4(7) . . . . ?
C3A C4A C17A O19A 116.7(6) . . . . ?
C3A C4A C17A O18A -62.8(9) . . . . ?
C2A N1A C6A C5A 2.7(8) . . . . ?
C2A N1A C6A C8A -175.9(5) . . . . ?
C2A C3A C13A O15A -33.4(8) . . . . ?
C2A C3A C13A O14A 145.7(6) . . . . ?
C2A C3A C4A C5A 2.3(8) . . . . ?
C2A C3A C4A C17A -178.7(5) . . . . ?
C4B C3B C13B O14B 20.9(9) . . . . ?
C4B C3B C13B O15B -160.6(6) . . . . ?
C5A C6A C8A N7A 177.8(6) . . . . ?
C5A C6A C8A C9A -5.5(10) . . . . ?
C5A C4A C17A O19A -64.3(7) . . . . ?
C5A C4A C17A O18A 116.2(7) . . . . ?
C13A C3A C2A N1A -174.1(5) . . . . ?
C13A C3A C4A C5A 175.3(5) . . . . ?
C13A C3A C4A C17A -5.7(9) . . . . ?
C2B N1B C6B C8B -177.7(5) . . . . ?
C2B N1B C6B C5B 1.9(8) . . . . ?
C2B C3B C13B O14B -154.7(6) . . . . ?
C2B C3B C13B O15B 23.8(8) . . . . ?
C4A C3A C2A N1A -0.9(9) . . . . ?
C4A C3A C13A O15A 153.7(5) . . . . ?
C4A C3A C13A O14A -27.2(9) . . . . ?
C12A N7A C8A C6A 175.0(5) . . . . ?
C12A N7A C8A C9A -1.8(9) . . . . ?
C3B C4B C5B C6B -1.3(9) . . . . ?
C3B C4B C17B O19B 66.2(7) . . . . ?
C3B C4B C17B O18B -116.4(7) . . . . ?
C8A N7A C12A C11A -0.6(10) . . . . ?
C8A C6A C5A C4A 177.2(6) . . . . ?
C12B N7B C8B C6B 177.0(5) . . . . ?
C12B N7B C8B C9B -2.7(8) . . . . ?
C9B N10B C11B C12B -2.6(10) . . . . ?
C9B C8B C6B N1B -178.7(5) . . . . ?
C9B C8B C6B C5B 1.7(9) . . . . ?
C5B C4B C3B C2B 1.1(8) . . . . ?
C5B C4B C3B C13B -174.6(5) . . . . ?
C5B C4B C17B O19B -114.1(6) . . . . ?
C5B C4B C17B O18B 63.3(9) . . . . ?
C11B N10B C9B C8B -0.8(9) . . . . ?
C17B C4B C3B C2B -179.2(6) . . . . ?
C17B C4B C3B C13B 5.2(9) . . . . ?
C17B C4B C5B C6B 178.9(5) . . . . ?
C9A N10A C11A C12A -0.6(12) . . . . ?
C11A N10A C9A C8A -1.8(12) . . . . ?
C20A O19A C17A O18A -1.3(10) . . . . ?
C20A O19A C17A C4A 179.2(5) . . . . ?
C16A O15A C13A O14A -4.3(9) . . . . ?
C16A O15A C13A C3A 174.8(5) . . . . ?
C20B O19B C17B O18B 7.8(10) . . . . ?
C20B O19B C17B C4B -174.9(6) . . . . ?
C5D S2D O1D Cu01 125.1(4) . . . . ?
C16B O15B C13B O14B 1.7(11) . . . . ?
C16B O15B C13B C3B -176.7(7) . . . . ?
O3T S2T C5T F8T 170.3(9) . . . . ?
O3T S2T C5T F6T 46.2(11) . . . . ?
O3T S2T C5T F7T -72.0(11) . . . . ?
O4T S2T C5T F8T -68.4(11) . . . . ?
O4T S2T C5T F6T 167.5(10) . . . . ?
O4T S2T C5T F7T 49.3(11) . . . . ?
O1T S2T C5T F8T 53.0(11) . . . . ?
O1T S2T C5T F6T -71.1(11) . . . . ?
O1T S2T C5T F7T 170.7(10) . . . . ?
